data_7050065
loop_
_publ_author_name
'Laura Valencia'
'Rufina Bastida'
'Alejandro Mac\'ias'
'Manuel Vicente'
'Paulo P\'erez-Lourido'

_publ_section_title
;
 Synthesis and helical polymeric structure of a luminescent
 pendant-armed macrocyclic silver(i) complex with Ag?Ag interactions
;
_journal_issue 3
_journal_name_full 'New Journal of Chemistry'
_journal_page_first 424
_journal_paper_doi 10.1039/b416342g
_journal_volume 29
_journal_year 2005
_chemical_formula_moiety '[Ag3L(NO3)].(NO3)2.8H2O'
_chemical_formula_sum 'C42 H62 Ag3 N13 O17'
_chemical_formula_weight 1344.66
_chemical_name_systematic
;
?
;
_space_group_IT_number 14
_symmetry_cell_setting monoclinic
_symmetry_space_group_name_Hall '-P 2ybc'
_symmetry_space_group_name_H-M 'P 1 21/c 1'
_atom_sites_solution_hydrogens geom
_atom_sites_solution_primary direct
_atom_sites_solution_secondary difmap
_audit_creation_method SHELXL-97
_cell_angle_alpha 90.00
_cell_angle_beta 100.154(3)
_cell_angle_gamma 90.00
_cell_formula_units_Z 4
_cell_length_a 14.991(3)
_cell_length_b 17.852(4)
_cell_length_c 19.543(4)
_cell_measurement_reflns_used 987
_cell_measurement_temperature 293(2)
_cell_measurement_theta_max 28.14
_cell_measurement_theta_min 2.41
_cell_volume 5148.2(19)
_computing_cell_refinement 'BRUKER Smart'
_computing_data_collection 'BRUKER Smart'
_computing_data_reduction 'BRUKER Shelxtl'
_computing_molecular_graphics 'ORTEP-3 for Windows (Farrugia, 1997)'
_computing_publication_material 'WinGX publication routines (Farrugia, 1999)'
_computing_structure_refinement 'SHELXL-97 (Sheldrick, 1997)'
_computing_structure_solution 'SHELXS-97 (Sheldrick, 1997)'
_diffrn_ambient_temperature 293(2)
_diffrn_measured_fraction_theta_full 0.954
_diffrn_measured_fraction_theta_max 0.954
_diffrn_measurement_device_type 'SMART-CCD_1000 BRUKER'
_diffrn_measurement_method 'omega scans'
_diffrn_radiation_monochromator graphite
_diffrn_radiation_source 'fine-focus sealed tube'
_diffrn_radiation_type MoK\a
_diffrn_radiation_wavelength 0.71073
_diffrn_reflns_av_R_equivalents 0.0338
_diffrn_reflns_av_sigmaI/netI 0.0312
_diffrn_reflns_limit_h_max 19
_diffrn_reflns_limit_h_min -19
_diffrn_reflns_limit_k_max 23
_diffrn_reflns_limit_k_min 0
_diffrn_reflns_limit_l_max 25
_diffrn_reflns_limit_l_min 0
_diffrn_reflns_number 47797
_diffrn_reflns_theta_full 28.34
_diffrn_reflns_theta_max 28.34
_diffrn_reflns_theta_min 1.56
_exptl_absorpt_coefficient_mu 1.213
_exptl_absorpt_correction_T_max 0.8023
_exptl_absorpt_correction_T_min 0.4883
_exptl_absorpt_correction_type empirical
_exptl_absorpt_process_details Sadabs
_exptl_crystal_colour colourless
_exptl_crystal_density_diffrn 1.735
_exptl_crystal_density_method 'not measured'
_exptl_crystal_description prism
_exptl_crystal_F_000 2728
_exptl_crystal_size_max 0.69
_exptl_crystal_size_mid 0.39
_exptl_crystal_size_min 0.19
_refine_diff_density_max 1.295
_refine_diff_density_min -0.991
_refine_diff_density_rms 0.115
_refine_ls_extinction_coef 0.00006(2)
_refine_ls_extinction_expression Fc^*^=kFc[1+0.001xFc^2^\l^3^/sin(2\q)]^-1/4^
_refine_ls_extinction_method SHELXL
_refine_ls_goodness_of_fit_ref 1.069
_refine_ls_hydrogen_treatment mixed
_refine_ls_matrix_type full
_refine_ls_number_parameters 677
_refine_ls_number_reflns 12638
_refine_ls_number_restraints 0
_refine_ls_restrained_S_all 1.069
_refine_ls_R_factor_all 0.0583
_refine_ls_R_factor_gt 0.0314
_refine_ls_shift/su_max 0.003
_refine_ls_shift/su_mean 0.000
_refine_ls_structure_factor_coef Fsqd
_refine_ls_weighting_details 'calc w=1/[\s^2^(Fo^2^)+(0.0387P)^2^+8.8617P] where P=(Fo^2^+2Fc^2^)/3'
_refine_ls_weighting_scheme calc
_refine_ls_wR_factor_gt 0.0766
_refine_ls_wR_factor_ref 0.0935
_reflns_number_gt 8937
_reflns_number_total 12638
_reflns_threshold_expression >2sigma(I)
_cod_data_source_file b416342g.txt
_cod_data_source_block '[Ag3L(NO3)].(NO3)2.8H2O'
_cod_depositor_comments
;
The following automatic conversions were performed:
'_symmetry_cell_setting' value 'Monoclinic' changed to 'monoclinic'
according to '/home/saulius/struct/CIF-dictionaries/cif_core.dic'
dictionary named 'cif_core.dic' version 2.4.1 from 2010-06-29.

Automatic conversion script
Id: cif_fix_enum 1527 2010-12-29 10:47:43Z saulius 
;
_cod_original_cell_volume 5148.3(17)
_cod_original_sg_symbol_H-M P21/c
_cod_database_code 7050065

loop_
_symmetry_equiv_pos_as_xyz
'x, y, z'
'-x, y+1/2, -z+1/2'
'-x, -y, -z'
'x, -y-1/2, z-1/2'

loop_
_atom_site_label
_atom_site_type_symbol
_atom_site_fract_x
_atom_site_fract_y
_atom_site_fract_z
_atom_site_U_iso_or_equiv
_atom_site_adp_type
_atom_site_occupancy
_atom_site_symmetry_multiplicity
_atom_site_calc_flag
_atom_site_refinement_flags
_atom_site_disorder_assembly
_atom_site_disorder_group
C1 C 0.0954(2) 0.28922(18) -0.12272(15) 0.0158(6) Uani 1 1 d . . .
C2 C 0.0186(2) 0.32526(19) -0.15700(16) 0.0197(6) Uani 1 1 d . . .
H2 H -0.0359 0.2993 -0.1681 0.024 Uiso 1 1 calc R . .
C3 C 0.0231(2) 0.39972(19) -0.17462(16) 0.0211(7) Uani 1 1 d . . .
H3 H -0.0276 0.4244 -0.1985 0.025 Uiso 1 1 calc R . .
C4 C 0.1045(2) 0.43702(18) -0.15605(16) 0.0208(7) Uani 1 1 d . . .
H4 H 0.1097 0.4870 -0.1683 0.025 Uiso 1 1 calc R . .
C5 C 0.1786(2) 0.39921(17) -0.11895(16) 0.0175(6) Uani 1 1 d . . .
C6 C 0.2635(2) 0.44157(18) -0.08935(17) 0.0201(6) Uani 1 1 d . . .
H6A H 0.2648 0.4878 -0.1153 0.024 Uiso 1 1 calc R . .
H6B H 0.2611 0.4548 -0.0416 0.024 Uiso 1 1 calc R . .
C7 C 0.4205(2) 0.43046(18) -0.03688(16) 0.0195(6) Uani 1 1 d . . .
H7A H 0.4152 0.4846 -0.0361 0.023 Uiso 1 1 calc R . .
H7B H 0.4787 0.4185 -0.0493 0.023 Uiso 1 1 calc R . .
C8 C 0.4184(2) 0.40041(17) 0.03543(16) 0.0189(6) Uani 1 1 d . . .
H8A H 0.4696 0.4210 0.0672 0.023 Uiso 1 1 calc R . .
H8B H 0.3636 0.4181 0.0502 0.023 Uiso 1 1 calc R . .
C9 C 0.4147(2) 0.29830(18) 0.11352(15) 0.0178(6) Uani 1 1 d . . .
H9A H 0.3597 0.3203 0.1243 0.021 Uiso 1 1 calc R . .
H9B H 0.4655 0.3208 0.1443 0.021 Uiso 1 1 calc R . .
C10 C 0.4139(2) 0.21588(18) 0.12819(15) 0.0173(6) Uani 1 1 d . . .
C11 C 0.4912(2) 0.17861(19) 0.16003(16) 0.0201(6) Uani 1 1 d . . .
H11 H 0.5460 0.2041 0.1709 0.024 Uiso 1 1 calc R . .
C12 C 0.4864(2) 0.10329(19) 0.17551(16) 0.0218(7) Uani 1 1 d . . .
H12 H 0.5376 0.0777 0.1974 0.026 Uiso 1 1 calc R . .
C13 C 0.4041(2) 0.06657(19) 0.15786(16) 0.0208(7) Uani 1 1 d . . .
H13 H 0.3989 0.0162 0.1687 0.025 Uiso 1 1 calc R . .
C14 C 0.3298(2) 0.10586(18) 0.12391(16) 0.0174(6) Uani 1 1 d . . .
C15 C 0.2423(2) 0.06490(17) 0.09717(17) 0.0194(6) Uani 1 1 d . . .
H15A H 0.2421 0.0501 0.0494 0.023 Uiso 1 1 calc R . .
H15B H 0.2406 0.0196 0.1243 0.023 Uiso 1 1 calc R . .
C16 C 0.0839(2) 0.08056(18) 0.04800(16) 0.0188(6) Uani 1 1 d . . .
H16A H 0.0274 0.0955 0.0618 0.023 Uiso 1 1 calc R . .
H16B H 0.0858 0.0263 0.0478 0.023 Uiso 1 1 calc R . .
C17 C 0.0845(2) 0.10881(17) -0.02533(16) 0.0184(6) Uani 1 1 d . . .
H17A H 0.1370 0.0880 -0.0414 0.022 Uiso 1 1 calc R . .
H17B H 0.0310 0.0899 -0.0556 0.022 Uiso 1 1 calc R . .
C18 C 0.0940(2) 0.20721(17) -0.10599(15) 0.0173(6) Uani 1 1 d . . .
H18A H 0.0432 0.1841 -0.1362 0.021 Uiso 1 1 calc R . .
H18B H 0.1490 0.1844 -0.1159 0.021 Uiso 1 1 calc R . .
C19 C 0.3725(2) 0.40423(18) -0.16098(16) 0.0182(6) Uani 1 1 d . . .
H19A H 0.4001 0.4524 -0.1668 0.022 Uiso 1 1 calc R . .
H19B H 0.3182 0.3999 -0.1960 0.022 Uiso 1 1 calc R . .
C20 C 0.4377(2) 0.34244(18) -0.17095(15) 0.0187(6) Uani 1 1 d . . .
C21 C 0.5309(2) 0.3529(2) -0.15347(17) 0.0245(7) Uani 1 1 d . . .
H21 H 0.5541 0.4000 -0.1399 0.029 Uiso 1 1 calc R . .
C22 C 0.5889(2) 0.2934(2) -0.15624(18) 0.0296(8) Uani 1 1 d . . .
H22 H 0.6512 0.2995 -0.1432 0.036 Uiso 1 1 calc R . .
C23 C 0.5528(2) 0.2246(2) -0.17881(18) 0.0287(8) Uani 1 1 d . . .
H23 H 0.5902 0.1834 -0.1806 0.034 Uiso 1 1 calc R . .
C24 C 0.4598(2) 0.2184(2) -0.19870(17) 0.0239(7) Uani 1 1 d . . .
H24 H 0.4356 0.1725 -0.2154 0.029 Uiso 1 1 calc R . .
C25 C 0.5046(2) 0.28564(18) 0.02289(16) 0.0193(6) Uani 1 1 d . . .
H25A H 0.5516 0.2857 0.0640 0.023 Uiso 1 1 calc R . .
H25B H 0.5249 0.3176 -0.0115 0.023 Uiso 1 1 calc R . .
C26 C 0.4938(2) 0.20684(19) -0.00545(16) 0.0194(6) Uani 1 1 d . . .
C27 C 0.5691(2) 0.1611(2) -0.00053(18) 0.0267(7) Uani 1 1 d . . .
H27 H 0.6252 0.1775 0.0228 0.032 Uiso 1 1 calc R . .
C28 C 0.5601(3) 0.0908(2) -0.0306(2) 0.0347(9) Uani 1 1 d . . .
H28 H 0.6103 0.0598 -0.0287 0.042 Uiso 1 1 calc R . .
C29 C 0.4756(3) 0.0673(2) -0.06339(19) 0.0322(8) Uani 1 1 d . . .
H29 H 0.4676 0.0202 -0.0838 0.039 Uiso 1 1 calc R . .
C30 C 0.4033(2) 0.11530(19) -0.06526(17) 0.0242(7) Uani 1 1 d . . .
H30 H 0.3461 0.0991 -0.0864 0.029 Uiso 1 1 calc R . .
C31 C 0.1375(2) 0.10746(18) 0.17090(16) 0.0186(6) Uani 1 1 d . . .
H31A H 0.1930 0.1087 0.2050 0.022 Uiso 1 1 calc R . .
H31B H 0.1058 0.0613 0.1774 0.022 Uiso 1 1 calc R . .
C32 C 0.0791(2) 0.17324(18) 0.18227(15) 0.0175(6) Uani 1 1 d . . .
C33 C -0.0150(2) 0.1700(2) 0.16516(17) 0.0239(7) Uani 1 1 d . . .
H33 H -0.0433 0.1252 0.1497 0.029 Uiso 1 1 calc R . .
C34 C -0.0663(2) 0.2333(2) 0.17107(17) 0.0287(8) Uani 1 1 d . . .
H34 H -0.1290 0.2320 0.1582 0.034 Uiso 1 1 calc R . .
C35 C -0.0229(2) 0.2983(2) 0.19637(17) 0.0256(7) Uani 1 1 d . . .
H35 H -0.0558 0.3417 0.2007 0.031 Uiso 1 1 calc R . .
C36 C 0.0704(2) 0.29775(19) 0.21509(16) 0.0211(7) Uani 1 1 d . . .
H36 H 0.0995 0.3414 0.2328 0.025 Uiso 1 1 calc R . .
C37 C 0.0061(2) 0.22776(17) -0.01450(16) 0.0174(6) Uani 1 1 d . . .
H37A H -0.0169 0.1969 0.0193 0.021 Uiso 1 1 calc R . .
H37B H -0.0403 0.2300 -0.0558 0.021 Uiso 1 1 calc R . .
C38 C 0.0216(2) 0.30616(17) 0.01480(15) 0.0172(6) Uani 1 1 d . . .
C39 C -0.0506(2) 0.3553(2) 0.00967(17) 0.0244(7) Uani 1 1 d . . .
H39 H -0.1071 0.3419 -0.0151 0.029 Uiso 1 1 calc R . .
C40 C -0.0381(3) 0.4240(2) 0.04156(19) 0.0294(8) Uani 1 1 d . . .
H40 H -0.0864 0.4571 0.0396 0.035 Uiso 1 1 calc R . .
C41 C 0.0471(3) 0.4435(2) 0.07668(19) 0.0289(8) Uani 1 1 d . . .
H41 H 0.0573 0.4900 0.0981 0.035 Uiso 1 1 calc R . .
C42 C 0.1159(2) 0.39284(19) 0.07908(17) 0.0241(7) Uani 1 1 d . . .
H42 H 0.1734 0.4059 0.1024 0.029 Uiso 1 1 calc R . .
N1 N 0.17470(17) 0.32608(15) -0.10378(13) 0.0163(5) Uani 1 1 d . . .
N1N N 0.2776(2) 0.42132(17) 0.26679(15) 0.0272(6) Uani 1 1 d . . .
N2 N 0.34781(17) 0.40022(14) -0.09087(13) 0.0160(5) Uani 1 1 d . . .
N2N N 0.19837(19) 0.84075(18) 0.01773(17) 0.0292(7) Uani 1 1 d . . .
N3 N 0.42149(17) 0.31769(14) 0.04114(13) 0.0159(5) Uani 1 1 d . . .
N3N N 0.6913(2) 0.1134(2) 0.70431(19) 0.0386(8) Uani 1 1 d . . .
N4 N 0.33426(17) 0.17937(14) 0.10989(13) 0.0164(5) Uani 1 1 d . . .
N5 N 0.16001(17) 0.10862(14) 0.09992(13) 0.0160(5) Uani 1 1 d . . .
N6 N 0.08660(17) 0.19116(14) -0.03259(12) 0.0150(5) Uani 1 1 d . . .
N7 N 0.40273(18) 0.27597(16) -0.19485(13) 0.0197(5) Uani 1 1 d . . .
N8 N 0.41171(18) 0.18437(15) -0.03804(13) 0.0189(5) Uani 1 1 d . . .
N9 N 0.12072(18) 0.23672(15) 0.20877(13) 0.0184(5) Uani 1 1 d . . .
N10 N 0.10419(18) 0.32459(15) 0.04912(13) 0.0189(5) Uani 1 1 d . . .
O1N O 0.2982(2) 0.39786(17) 0.21121(14) 0.0399(7) Uani 1 1 d . . .
O1W O 0.20206(19) 0.74016(16) 0.19569(16) 0.0397(7) Uani 1 1 d . . .
O2N O 0.24558(18) 0.37702(14) 0.30530(14) 0.0327(6) Uani 1 1 d . . .
O2W O 0.4803(2) 0.03661(19) 0.72723(18) 0.0567(9) Uani 1 1 d . . .
O3N O 0.2908(2) 0.48843(14) 0.28421(14) 0.0361(6) Uani 1 1 d . . .
O3W O 0.9603(2) 0.96862(18) 0.21083(16) 0.0488(8) Uani 1 1 d . . .
O4N O 0.22166(19) 0.78815(17) 0.05903(15) 0.0421(7) Uani 1 1 d . . .
O4W O 0.11410(19) 0.90502(17) 0.16810(15) 0.0420(7) Uani 1 1 d . . .
O5N O 0.1636(2) 0.89855(16) 0.03678(16) 0.0449(7) Uani 1 1 d . . .
O5W O 0.2083(2) 0.58424(17) 0.17034(16) 0.0471(7) Uani 1 1 d . . .
O6N O 0.20878(18) 0.83460(17) -0.04433(14) 0.0386(7) Uani 1 1 d . . .
O6W O 0.7252(2) 0.16817(18) 0.53762(18) 0.0535(8) Uani 1 1 d . . .
O7N O 0.61866(19) 0.1104(2) 0.66336(16) 0.0505(8) Uani 1 1 d . . .
O7W O 0.1960(3) 0.51482(19) 0.39645(19) 0.0642(11) Uani 1 1 d . . .
O8N O 0.7570(2) 0.1486(3) 0.68838(19) 0.0751(13) Uani 1 1 d . . .
O8W O 0.7119(3) 0.04634(19) 0.44709(17) 0.0661(11) Uani 1 1 d . . .
O9N O 0.7009(2) 0.0798(2) 0.76062(18) 0.0642(11) Uani 1 1 d . . .
Ag1 Ag 0.262113(16) 0.241842(14) 0.258222(13) 0.02123(7) Uani 1 1 d . . .
Ag2 Ag 0.208111(15) 0.235946(13) 0.062540(12) 0.01752(6) Uani 1 1 d . . .
Ag3 Ag 0.302733(15) 0.270667(13) -0.055276(12) 0.01759(6) Uani 1 1 d . . .

loop_
_atom_site_aniso_label
_atom_site_aniso_U_11
_atom_site_aniso_U_22
_atom_site_aniso_U_33
_atom_site_aniso_U_23
_atom_site_aniso_U_13
_atom_site_aniso_U_12
C1 0.0152(14) 0.0233(16) 0.0103(13) -0.0014(11) 0.0060(11) 0.0005(12)
C2 0.0166(15) 0.0287(18) 0.0137(14) -0.0004(12) 0.0026(12) -0.0013(12)
C3 0.0197(15) 0.0280(18) 0.0156(15) 0.0011(13) 0.0030(12) 0.0063(13)
C4 0.0253(16) 0.0208(16) 0.0177(15) 0.0015(12) 0.0073(13) 0.0053(13)
C5 0.0190(15) 0.0196(16) 0.0150(14) -0.0014(12) 0.0059(12) 0.0008(12)
C6 0.0200(15) 0.0180(16) 0.0224(16) -0.0010(12) 0.0041(13) 0.0016(12)
C7 0.0194(15) 0.0191(15) 0.0192(15) -0.0003(12) 0.0008(12) -0.0050(12)
C8 0.0220(16) 0.0183(15) 0.0158(15) -0.0028(12) 0.0020(12) -0.0032(12)
C9 0.0180(15) 0.0218(16) 0.0140(14) -0.0006(12) 0.0041(11) -0.0024(12)
C10 0.0182(15) 0.0236(16) 0.0112(14) -0.0002(12) 0.0060(11) -0.0023(12)
C11 0.0166(15) 0.0275(17) 0.0164(15) -0.0009(13) 0.0034(12) -0.0033(12)
C12 0.0200(15) 0.0286(18) 0.0166(15) 0.0014(13) 0.0027(12) 0.0068(13)
C13 0.0240(16) 0.0207(16) 0.0185(15) 0.0012(12) 0.0061(13) 0.0036(13)
C14 0.0195(15) 0.0201(15) 0.0135(14) -0.0014(12) 0.0059(12) 0.0022(12)
C15 0.0197(15) 0.0153(15) 0.0233(16) -0.0003(12) 0.0045(13) 0.0002(12)
C16 0.0210(15) 0.0172(15) 0.0171(15) -0.0008(12) 0.0001(12) -0.0037(12)
C17 0.0193(15) 0.0191(15) 0.0166(15) -0.0031(12) 0.0027(12) -0.0014(12)
C18 0.0185(14) 0.0207(16) 0.0130(14) -0.0021(12) 0.0036(11) -0.0021(12)
C19 0.0192(15) 0.0209(16) 0.0150(15) 0.0022(12) 0.0044(12) -0.0022(12)
C20 0.0184(15) 0.0258(17) 0.0125(14) 0.0032(12) 0.0046(11) 0.0002(12)
C21 0.0206(16) 0.035(2) 0.0187(16) -0.0011(14) 0.0052(13) -0.0045(14)
C22 0.0176(16) 0.050(2) 0.0217(17) 0.0011(16) 0.0055(13) 0.0031(15)
C23 0.0251(17) 0.040(2) 0.0225(17) 0.0057(15) 0.0081(14) 0.0111(15)
C24 0.0269(17) 0.0270(18) 0.0193(16) 0.0010(13) 0.0080(13) 0.0030(14)
C25 0.0160(14) 0.0240(16) 0.0188(15) -0.0010(12) 0.0058(12) -0.0012(12)
C26 0.0216(15) 0.0233(16) 0.0138(14) 0.0014(12) 0.0048(12) 0.0029(13)
C27 0.0230(17) 0.0328(19) 0.0251(18) 0.0024(15) 0.0061(14) 0.0050(14)
C28 0.035(2) 0.033(2) 0.037(2) -0.0003(17) 0.0106(17) 0.0146(16)
C29 0.045(2) 0.0224(18) 0.031(2) -0.0052(15) 0.0095(17) 0.0059(16)
C30 0.0318(18) 0.0228(17) 0.0173(16) -0.0004(13) 0.0024(13) 0.0033(14)
C31 0.0200(15) 0.0196(16) 0.0160(15) 0.0009(12) 0.0023(12) -0.0018(12)
C32 0.0189(15) 0.0224(16) 0.0111(14) 0.0021(12) 0.0022(11) 0.0015(12)
C33 0.0220(16) 0.0330(19) 0.0165(15) -0.0025(13) 0.0030(13) -0.0007(14)
C34 0.0178(16) 0.049(2) 0.0191(16) 0.0005(15) 0.0028(13) 0.0039(15)
C35 0.0246(17) 0.035(2) 0.0180(16) -0.0004(14) 0.0057(13) 0.0101(14)
C36 0.0242(16) 0.0243(17) 0.0154(15) -0.0002(13) 0.0049(12) 0.0023(13)
C37 0.0142(14) 0.0226(16) 0.0161(14) 0.0030(12) 0.0047(11) 0.0003(12)
C38 0.0192(15) 0.0200(16) 0.0137(14) 0.0019(12) 0.0067(12) -0.0003(12)
C39 0.0231(16) 0.0290(18) 0.0218(17) 0.0003(14) 0.0058(13) 0.0040(14)
C40 0.0307(19) 0.0279(19) 0.0310(19) 0.0014(15) 0.0095(15) 0.0112(15)
C41 0.040(2) 0.0204(17) 0.0274(18) -0.0049(14) 0.0078(16) 0.0055(15)
C42 0.0291(18) 0.0205(16) 0.0213(16) -0.0032(13) 0.0008(14) 0.0015(13)
N1 0.0150(12) 0.0211(13) 0.0137(12) -0.0020(10) 0.0050(10) 0.0005(10)
N1N 0.0259(15) 0.0294(16) 0.0252(15) -0.0041(13) 0.0016(12) 0.0023(12)
N2 0.0159(12) 0.0183(13) 0.0139(12) -0.0002(10) 0.0026(10) -0.0017(10)
N2N 0.0187(14) 0.0332(17) 0.0354(17) -0.0036(14) 0.0039(12) -0.0053(12)
N3 0.0156(12) 0.0180(13) 0.0142(12) -0.0008(10) 0.0033(10) -0.0007(10)
N3N 0.0291(17) 0.044(2) 0.042(2) -0.0043(16) 0.0040(15) -0.0073(15)
N4 0.0165(12) 0.0191(13) 0.0138(12) -0.0014(10) 0.0035(10) 0.0013(10)
N5 0.0180(13) 0.0172(13) 0.0127(12) -0.0008(10) 0.0026(10) -0.0017(10)
N6 0.0163(12) 0.0179(13) 0.0115(12) -0.0029(10) 0.0043(9) 0.0004(10)
N7 0.0173(12) 0.0262(15) 0.0161(13) 0.0041(11) 0.0048(10) -0.0007(11)
N8 0.0223(13) 0.0189(13) 0.0159(13) -0.0009(10) 0.0043(10) 0.0010(10)
N9 0.0183(13) 0.0240(14) 0.0140(12) 0.0023(10) 0.0055(10) -0.0004(10)
N10 0.0222(13) 0.0206(14) 0.0144(12) -0.0009(10) 0.0047(10) 0.0010(11)
O1N 0.0418(16) 0.0524(18) 0.0269(14) -0.0128(13) 0.0099(12) 0.0027(14)
O1W 0.0358(15) 0.0353(16) 0.0511(18) 0.0019(13) 0.0162(13) 0.0004(12)
O2N 0.0384(15) 0.0284(14) 0.0317(14) -0.0004(11) 0.0074(12) -0.0047(11)
O2W 0.052(2) 0.055(2) 0.066(2) 0.0290(18) 0.0197(17) 0.0162(16)
O3N 0.0505(17) 0.0234(13) 0.0368(15) -0.0031(11) 0.0145(13) -0.0029(12)
O3W 0.058(2) 0.0453(18) 0.0449(18) -0.0181(15) 0.0130(15) -0.0115(15)
O4N 0.0368(16) 0.0462(17) 0.0440(17) 0.0121(14) 0.0086(13) 0.0092(13)
O4W 0.0338(15) 0.0507(18) 0.0393(16) 0.0033(14) 0.0000(12) 0.0022(13)
O5N 0.0586(19) 0.0291(15) 0.0521(19) -0.0047(13) 0.0234(16) 0.0013(14)
O5W 0.0564(19) 0.0397(17) 0.0463(18) 0.0048(14) 0.0121(15) 0.0041(14)
O6N 0.0355(15) 0.0523(18) 0.0272(14) -0.0068(13) 0.0033(12) 0.0029(13)
O6W 0.0514(19) 0.0476(19) 0.069(2) 0.0061(17) 0.0304(17) -0.0009(15)
O7N 0.0275(15) 0.072(2) 0.0477(18) 0.0176(16) -0.0046(13) -0.0009(14)
O7W 0.097(3) 0.045(2) 0.065(2) -0.0117(17) 0.054(2) -0.0205(19)
O8N 0.051(2) 0.119(4) 0.057(2) -0.009(2) 0.0153(18) -0.047(2)
O8W 0.103(3) 0.049(2) 0.046(2) 0.0147(16) 0.0085(19) -0.025(2)
O9N 0.051(2) 0.082(3) 0.050(2) 0.0264(19) -0.0159(16) -0.0170(19)
Ag1 0.01632(12) 0.02370(13) 0.02335(13) -0.00036(10) 0.00260(9) 0.00062(9)
Ag2 0.01468(11) 0.01768(12) 0.01988(12) 0.00143(9) 0.00215(8) 0.00072(8)
Ag3 0.01460(11) 0.01825(12) 0.01944(12) 0.00092(9) 0.00169(8) -0.00009(8)

loop_
_atom_type_symbol
_atom_type_description
_atom_type_scat_dispersion_real
_atom_type_scat_dispersion_imag
_atom_type_scat_source
C C 0.0033 0.0016 'International Tables Vol C Tables 4.2.6.8 and 6.1.1.4'
H H 0.0000 0.0000 'International Tables Vol C Tables 4.2.6.8 and 6.1.1.4'
N N 0.0061 0.0033 'International Tables Vol C Tables 4.2.6.8 and 6.1.1.4'
O O 0.0106 0.0060 'International Tables Vol C Tables 4.2.6.8 and 6.1.1.4'
Ag Ag -0.8971 1.1015 'International Tables Vol C Tables 4.2.6.8 and 6.1.1.4'

loop_
_geom_angle_atom_site_label_1
_geom_angle_atom_site_label_2
_geom_angle_atom_site_label_3
_geom_angle
_geom_angle_site_symmetry_1
_geom_angle_site_symmetry_3
_geom_angle_publ_flag
N1 C1 C2 121.5(3) . . ?
N1 C1 C18 117.4(3) . . ?
C2 C1 C18 121.1(3) . . ?
C3 C2 C1 119.7(3) . . ?
C3 C2 H2 120.1 . . ?
C1 C2 H2 120.1 . . ?
C2 C3 C4 118.7(3) . . ?
C2 C3 H3 120.7 . . ?
C4 C3 H3 120.7 . . ?
C3 C4 C5 119.4(3) . . ?
C3 C4 H4 120.3 . . ?
C5 C4 H4 120.3 . . ?
N1 C5 C4 121.7(3) . . ?
N1 C5 C6 118.1(3) . . ?
C4 C5 C6 120.0(3) . . ?
N2 C6 C5 114.3(3) . . ?
N2 C6 H6A 108.7 . . ?
C5 C6 H6A 108.7 . . ?
N2 C6 H6B 108.7 . . ?
C5 C6 H6B 108.7 . . ?
H6A C6 H6B 107.6 . . ?
N2 C7 C8 113.7(3) . . ?
N2 C7 H7A 108.8 . . ?
C8 C7 H7A 108.8 . . ?
N2 C7 H7B 108.8 . . ?
C8 C7 H7B 108.8 . . ?
H7A C7 H7B 107.7 . . ?
N3 C8 C7 114.7(3) . . ?
N3 C8 H8A 108.6 . . ?
C7 C8 H8A 108.6 . . ?
N3 C8 H8B 108.6 . . ?
C7 C8 H8B 108.6 . . ?
H8A C8 H8B 107.6 . . ?
N3 C9 C10 114.7(2) . . ?
N3 C9 H9A 108.6 . . ?
C10 C9 H9A 108.6 . . ?
N3 C9 H9B 108.6 . . ?
C10 C9 H9B 108.6 . . ?
H9A C9 H9B 107.6 . . ?
N4 C10 C11 121.1(3) . . ?
N4 C10 C9 117.4(3) . . ?
C11 C10 C9 121.5(3) . . ?
C12 C11 C10 119.6(3) . . ?
C12 C11 H11 120.2 . . ?
C10 C11 H11 120.2 . . ?
C11 C12 C13 118.9(3) . . ?
C11 C12 H12 120.5 . . ?
C13 C12 H12 120.5 . . ?
C14 C13 C12 119.1(3) . . ?
C14 C13 H13 120.5 . . ?
C12 C13 H13 120.5 . . ?
N4 C14 C13 121.9(3) . . ?
N4 C14 C15 118.2(3) . . ?
C13 C14 C15 119.8(3) . . ?
N5 C15 C14 114.4(3) . . ?
N5 C15 H15A 108.7 . . ?
C14 C15 H15A 108.7 . . ?
N5 C15 H15B 108.7 . . ?
C14 C15 H15B 108.7 . . ?
H15A C15 H15B 107.6 . . ?
N5 C16 C17 113.8(3) . . ?
N5 C16 H16A 108.8 . . ?
C17 C16 H16A 108.8 . . ?
N5 C16 H16B 108.8 . . ?
C17 C16 H16B 108.8 . . ?
H16A C16 H16B 107.7 . . ?
N6 C17 C16 115.1(2) . . ?
N6 C17 H17A 108.5 . . ?
C16 C17 H17A 108.5 . . ?
N6 C17 H17B 108.5 . . ?
C16 C17 H17B 108.5 . . ?
H17A C17 H17B 107.5 . . ?
N6 C18 C1 113.9(2) . . ?
N6 C18 H18A 108.8 . . ?
C1 C18 H18A 108.8 . . ?
N6 C18 H18B 108.8 . . ?
C1 C18 H18B 108.8 . . ?
H18A C18 H18B 107.7 . . ?
N2 C19 C20 110.9(2) . . ?
N2 C19 H19A 109.5 . . ?
C20 C19 H19A 109.5 . . ?
N2 C19 H19B 109.5 . . ?
C20 C19 H19B 109.5 . . ?
H19A C19 H19B 108.0 . . ?
N7 C20 C21 121.0(3) . . ?
N7 C20 C19 117.9(3) . . ?
C21 C20 C19 121.0(3) . . ?
C22 C21 C20 120.0(3) . . ?
C22 C21 H21 120.0 . . ?
C20 C21 H21 120.0 . . ?
C21 C22 C23 118.8(3) . . ?
C21 C22 H22 120.6 . . ?
C23 C22 H22 120.6 . . ?
C22 C23 C24 118.7(3) . . ?
C22 C23 H23 120.7 . . ?
C24 C23 H23 120.7 . . ?
N7 C24 C23 122.7(3) . . ?
N7 C24 H24 118.6 . . ?
C23 C24 H24 118.6 . . ?
N3 C25 C26 114.2(3) . . ?
N3 C25 H25A 108.7 . . ?
C26 C25 H25A 108.7 . . ?
N3 C25 H25B 108.7 . . ?
C26 C25 H25B 108.7 . . ?
H25A C25 H25B 107.6 . . ?
N8 C26 C27 121.7(3) . . ?
N8 C26 C25 118.9(3) . . ?
C27 C26 C25 119.4(3) . . ?
C28 C27 C26 119.3(3) . . ?
C28 C27 H27 120.3 . . ?
C26 C27 H27 120.3 . . ?
C29 C28 C27 119.0(3) . . ?
C29 C28 H28 120.5 . . ?
C27 C28 H28 120.5 . . ?
C30 C29 C28 118.5(3) . . ?
C30 C29 H29 120.8 . . ?
C28 C29 H29 120.8 . . ?
N8 C30 C29 123.0(3) . . ?
N8 C30 H30 118.5 . . ?
C29 C30 H30 118.5 . . ?
N5 C31 C32 111.2(2) . . ?
N5 C31 H31A 109.4 . . ?
C32 C31 H31A 109.4 . . ?
N5 C31 H31B 109.4 . . ?
C32 C31 H31B 109.4 . . ?
H31A C31 H31B 108.0 . . ?
N9 C32 C33 120.5(3) . . ?
N9 C32 C31 118.0(3) . . ?
C33 C32 C31 121.6(3) . . ?
C34 C33 C32 120.0(3) . . ?
C34 C33 H33 120.0 . . ?
C32 C33 H33 120.0 . . ?
C35 C34 C33 119.0(3) . . ?
C35 C34 H34 120.5 . . ?
C33 C34 H34 120.5 . . ?
C34 C35 C36 118.6(3) . . ?
C34 C35 H35 120.7 . . ?
C36 C35 H35 120.7 . . ?
N9 C36 C35 122.7(3) . . ?
N9 C36 H36 118.6 . . ?
C35 C36 H36 118.6 . . ?
N6 C37 C38 115.1(2) . . ?
N6 C37 H37A 108.5 . . ?
C38 C37 H37A 108.5 . . ?
N6 C37 H37B 108.5 . . ?
C38 C37 H37B 108.5 . . ?
H37A C37 H37B 107.5 . . ?
N10 C38 C39 121.5(3) . . ?
N10 C38 C37 118.8(3) . . ?
C39 C38 C37 119.6(3) . . ?
C40 C39 C38 119.4(3) . . ?
C40 C39 H39 120.3 . . ?
C38 C39 H39 120.3 . . ?
C39 C40 C41 119.3(3) . . ?
C39 C40 H40 120.3 . . ?
C41 C40 H40 120.3 . . ?
C42 C41 C40 118.4(3) . . ?
C42 C41 H41 120.8 . . ?
C40 C41 H41 120.8 . . ?
N10 C42 C41 122.9(3) . . ?
N10 C42 H42 118.6 . . ?
C41 C42 H42 118.6 . . ?
C5 N1 C1 118.9(3) . . ?
C5 N1 Ag3 117.4(2) . . ?
C1 N1 Ag3 123.6(2) . . ?
O2N N1N O1N 119.5(3) . . ?
O2N N1N O3N 120.2(3) . . ?
O1N N1N O3N 120.3(3) . . ?
C6 N2 C7 109.3(2) . . ?
C6 N2 C19 110.5(2) . . ?
C7 N2 C19 111.7(2) . . ?
C6 N2 Ag3 100.41(18) . . ?
C7 N2 Ag3 109.57(18) . . ?
C19 N2 Ag3 114.75(18) . . ?
O5N N2N O4N 121.0(3) . . ?
O5N N2N O6N 119.5(3) . . ?
O4N N2N O6N 119.4(3) . . ?
C25 N3 C9 110.2(2) . . ?
C25 N3 C8 112.7(2) . . ?
C9 N3 C8 107.4(2) . . ?
C25 N3 Ag3 102.00(17) . . ?
C9 N3 Ag3 118.91(18) . . ?
C8 N3 Ag3 105.64(17) . . ?
O7N N3N O9N 120.4(4) . . ?
O7N N3N O8N 120.2(4) . . ?
O9N N3N O8N 119.4(4) . . ?
C14 N4 C10 119.4(3) . . ?
C14 N4 Ag2 117.6(2) . . ?
C10 N4 Ag2 122.9(2) . . ?
C15 N5 C16 110.3(2) . . ?
C15 N5 C31 111.0(2) . . ?
C16 N5 C31 111.2(2) . . ?
C15 N5 Ag2 100.54(17) . . ?
C16 N5 Ag2 109.38(18) . . ?
C31 N5 Ag2 113.93(18) . . ?
C37 N6 C17 112.8(2) . . ?
C37 N6 C18 110.5(2) . . ?
C17 N6 C18 106.9(2) . . ?
C37 N6 Ag2 101.60(17) . . ?
C17 N6 Ag2 105.81(17) . . ?
C18 N6 Ag2 119.27(18) . . ?
C24 N7 C20 118.7(3) . . ?
C24 N7 Ag1 116.3(2) . 4_565 ?
C20 N7 Ag1 124.4(2) . 4_565 ?
C30 N8 C26 118.5(3) . . ?
C30 N8 Ag3 124.2(2) . . ?
C26 N8 Ag3 116.8(2) . . ?
C36 N9 C32 119.1(3) . . ?
C36 N9 Ag1 116.4(2) . . ?
C32 N9 Ag1 123.7(2) . . ?
C38 N10 C42 118.5(3) . . ?
C38 N10 Ag2 117.0(2) . . ?
C42 N10 Ag2 124.1(2) . . ?
N7 Ag1 N9 169.10(10) 4_566 . ?
N4 Ag2 N10 156.55(10) . . ?
N4 Ag2 N6 128.86(9) . . ?
N10 Ag2 N6 74.53(9) . . ?
N4 Ag2 N5 74.56(9) . . ?
N10 Ag2 N5 116.60(9) . . ?
N6 Ag2 N5 73.71(8) . . ?
N4 Ag2 Ag3 85.95(7) . . ?
N10 Ag2 Ag3 100.48(7) . . ?
N6 Ag2 Ag3 82.83(6) . . ?
N5 Ag2 Ag3 127.55(6) . . ?
N1 Ag3 N8 158.35(9) . . ?
N1 Ag3 N3 128.34(9) . . ?
N8 Ag3 N3 73.27(9) . . ?
N1 Ag3 N2 74.27(9) . . ?
N8 Ag3 N2 116.59(9) . . ?
N3 Ag3 N2 73.27(8) . . ?
N1 Ag3 Ag2 85.93(7) . . ?
N8 Ag3 Ag2 100.13(7) . . ?
N3 Ag3 Ag2 81.94(6) . . ?
N2 Ag3 Ag2 126.00(6) . . ?

loop_
_geom_bond_atom_site_label_1
_geom_bond_atom_site_label_2
_geom_bond_distance
_geom_bond_site_symmetry_2
_geom_bond_publ_flag
C1 N1 1.353(4) . ?
C1 C2 1.384(4) . ?
C1 C18 1.501(4) . ?
C2 C3 1.378(5) . ?
C2 H2 0.9300 . ?
C3 C4 1.382(5) . ?
C3 H3 0.9300 . ?
C4 C5 1.389(4) . ?
C4 H4 0.9300 . ?
C5 N1 1.342(4) . ?
C5 C6 1.506(4) . ?
C6 N2 1.469(4) . ?
C6 H6A 0.9700 . ?
C6 H6B 0.9700 . ?
C7 N2 1.479(4) . ?
C7 C8 1.517(4) . ?
C7 H7A 0.9700 . ?
C7 H7B 0.9700 . ?
C8 N3 1.481(4) . ?
C8 H8A 0.9700 . ?
C8 H8B 0.9700 . ?
C9 N3 1.477(4) . ?
C9 C10 1.499(4) . ?
C9 H9A 0.9700 . ?
C9 H9B 0.9700 . ?
C10 N4 1.351(4) . ?
C10 C11 1.386(4) . ?
C11 C12 1.383(5) . ?
C11 H11 0.9300 . ?
C12 C13 1.386(5) . ?
C12 H12 0.9300 . ?
C13 C14 1.383(4) . ?
C13 H13 0.9300 . ?
C14 N4 1.345(4) . ?
C14 C15 1.512(4) . ?
C15 N5 1.469(4) . ?
C15 H15A 0.9700 . ?
C15 H15B 0.9700 . ?
C16 N5 1.475(4) . ?
C16 C17 1.521(4) . ?
C16 H16A 0.9700 . ?
C16 H16B 0.9700 . ?
C17 N6 1.478(4) . ?
C17 H17A 0.9700 . ?
C17 H17B 0.9700 . ?
C18 N6 1.486(4) . ?
C18 H18A 0.9700 . ?
C18 H18B 0.9700 . ?
C19 N2 1.483(4) . ?
C19 C20 1.509(4) . ?
C19 H19A 0.9700 . ?
C19 H19B 0.9700 . ?
C20 N7 1.347(4) . ?
C20 C21 1.392(4) . ?
C21 C22 1.379(5) . ?
C21 H21 0.9300 . ?
C22 C23 1.383(6) . ?
C22 H22 0.9300 . ?
C23 C24 1.385(5) . ?
C23 H23 0.9300 . ?
C24 N7 1.348(4) . ?
C24 H24 0.9300 . ?
C25 N3 1.471(4) . ?
C25 C26 1.510(4) . ?
C25 H25A 0.9700 . ?
C25 H25B 0.9700 . ?
C26 N8 1.343(4) . ?
C26 C27 1.383(5) . ?
C27 C28 1.381(5) . ?
C27 H27 0.9300 . ?
C28 C29 1.381(6) . ?
C28 H28 0.9300 . ?
C29 C30 1.376(5) . ?
C29 H29 0.9300 . ?
C30 N8 1.340(4) . ?
C30 H30 0.9300 . ?
C31 N5 1.485(4) . ?
C31 C32 1.505(4) . ?
C31 H31A 0.9700 . ?
C31 H31B 0.9700 . ?
C32 N9 1.352(4) . ?
C32 C33 1.391(4) . ?
C33 C34 1.383(5) . ?
C33 H33 0.9300 . ?
C34 C35 1.379(5) . ?
C34 H34 0.9300 . ?
C35 C36 1.382(5) . ?
C35 H35 0.9300 . ?
C36 N9 1.343(4) . ?
C36 H36 0.9300 . ?
C37 N6 1.469(4) . ?
C37 C38 1.514(4) . ?
C37 H37A 0.9700 . ?
C37 H37B 0.9700 . ?
C38 N10 1.341(4) . ?
C38 C39 1.383(4) . ?
C39 C40 1.374(5) . ?
C39 H39 0.9300 . ?
C40 C41 1.384(5) . ?
C40 H40 0.9300 . ?
C41 C42 1.367(5) . ?
C41 H41 0.9300 . ?
C42 N10 1.350(4) . ?
C42 H42 0.9300 . ?
N1 Ag3 2.218(3) . ?
N1N O2N 1.245(4) . ?
N1N O1N 1.253(4) . ?
N1N O3N 1.251(4) . ?
N2 Ag3 2.541(3) . ?
N2N O5N 1.242(4) . ?
N2N O4N 1.247(4) . ?
N2N O6N 1.255(4) . ?
N3 Ag3 2.498(2) . ?
N3N O7N 1.234(4) . ?
N3N O9N 1.240(5) . ?
N3N O8N 1.253(4) . ?
N4 Ag2 2.199(2) . ?
N5 Ag2 2.531(3) . ?
N6 Ag2 2.494(2) . ?
N7 Ag1 2.169(3) 4_565 ?
N8 Ag3 2.228(3) . ?
N9 Ag1 2.171(3) . ?
N10 Ag2 2.204(3) . ?
Ag1 N7 2.169(3) 4_566 ?
Ag2 Ag3 2.9748(5) . ?

loop_
_geom_torsion_atom_site_label_1
_geom_torsion_atom_site_label_2
_geom_torsion_atom_site_label_3
_geom_torsion_atom_site_label_4
_geom_torsion
_geom_torsion_site_symmetry_1
_geom_torsion_site_symmetry_2
_geom_torsion_site_symmetry_3
_geom_torsion_site_symmetry_4
_geom_torsion_publ_flag
N1 C1 C2 C3 2.3(5) . . . . ?
C18 C1 C2 C3 -176.8(3) . . . . ?
C1 C2 C3 C4 -1.4(5) . . . . ?
C2 C3 C4 C5 -1.5(5) . . . . ?
C3 C4 C5 N1 3.7(5) . . . . ?
C3 C4 C5 C6 -171.1(3) . . . . ?
N1 C5 C6 N2 41.0(4) . . . . ?
C4 C5 C6 N2 -144.1(3) . . . . ?
N2 C7 C8 N3 55.7(4) . . . . ?
N3 C9 C10 N4 -81.1(3) . . . . ?
N3 C9 C10 C11 99.8(3) . . . . ?
N4 C10 C11 C12 -2.2(5) . . . . ?
C9 C10 C11 C12 177.0(3) . . . . ?
C10 C11 C12 C13 0.8(5) . . . . ?
C11 C12 C13 C14 1.5(5) . . . . ?
C12 C13 C14 N4 -2.6(5) . . . . ?
C12 C13 C14 C15 173.2(3) . . . . ?
N4 C14 C15 N5 -37.8(4) . . . . ?
C13 C14 C15 N5 146.3(3) . . . . ?
N5 C16 C17 N6 -55.5(4) . . . . ?
N1 C1 C18 N6 79.7(3) . . . . ?
C2 C1 C18 N6 -101.1(3) . . . . ?
N2 C19 C20 N7 87.6(3) . . . . ?
N2 C19 C20 C21 -89.9(3) . . . . ?
N7 C20 C21 C22 -4.2(5) . . . . ?
C19 C20 C21 C22 173.3(3) . . . . ?
C20 C21 C22 C23 2.2(5) . . . . ?
C21 C22 C23 C24 0.9(5) . . . . ?
C22 C23 C24 N7 -2.2(5) . . . . ?
N3 C25 C26 N8 27.1(4) . . . . ?
N3 C25 C26 C27 -156.3(3) . . . . ?
N8 C26 C27 C28 0.8(5) . . . . ?
C25 C26 C27 C28 -175.7(3) . . . . ?
C26 C27 C28 C29 -1.5(6) . . . . ?
C27 C28 C29 C30 0.4(6) . . . . ?
C28 C29 C30 N8 1.5(6) . . . . ?
N5 C31 C32 N9 -90.8(3) . . . . ?
N5 C31 C32 C33 88.2(4) . . . . ?
N9 C32 C33 C34 4.1(5) . . . . ?
C31 C32 C33 C34 -174.8(3) . . . . ?
C32 C33 C34 C35 -2.3(5) . . . . ?
C33 C34 C35 C36 -0.2(5) . . . . ?
C34 C35 C36 N9 0.9(5) . . . . ?
N6 C37 C38 N10 -28.0(4) . . . . ?
N6 C37 C38 C39 156.2(3) . . . . ?
N10 C38 C39 C40 -1.3(5) . . . . ?
C37 C38 C39 C40 174.4(3) . . . . ?
C38 C39 C40 C41 1.7(5) . . . . ?
C39 C40 C41 C42 -0.8(6) . . . . ?
C40 C41 C42 N10 -0.4(6) . . . . ?
C4 C5 N1 C1 -2.8(4) . . . . ?
C6 C5 N1 C1 172.1(3) . . . . ?
C4 C5 N1 Ag3 173.0(2) . . . . ?
C6 C5 N1 Ag3 -12.2(4) . . . . ?
C2 C1 N1 C5 -0.2(4) . . . . ?
C18 C1 N1 C5 179.0(3) . . . . ?
C2 C1 N1 Ag3 -175.7(2) . . . . ?
C18 C1 N1 Ag3 3.5(4) . . . . ?
C5 C6 N2 C7 -156.4(3) . . . . ?
C5 C6 N2 C19 80.3(3) . . . . ?
C5 C6 N2 Ag3 -41.2(3) . . . . ?
C8 C7 N2 C6 81.1(3) . . . . ?
C8 C7 N2 C19 -156.3(3) . . . . ?
C8 C7 N2 Ag3 -28.0(3) . . . . ?
C20 C19 N2 C6 -160.4(2) . . . . ?
C20 C19 N2 C7 77.7(3) . . . . ?
C20 C19 N2 Ag3 -47.8(3) . . . . ?
C26 C25 N3 C9 88.0(3) . . . . ?
C26 C25 N3 C8 -152.0(3) . . . . ?
C26 C25 N3 Ag3 -39.2(3) . . . . ?
C10 C9 N3 C25 -58.7(3) . . . . ?
C10 C9 N3 C8 178.2(2) . . . . ?
C10 C9 N3 Ag3 58.5(3) . . . . ?
C7 C8 N3 C25 61.0(3) . . . . ?
C7 C8 N3 C9 -177.4(2) . . . . ?
C7 C8 N3 Ag3 -49.6(3) . . . . ?
C13 C14 N4 C10 1.3(4) . . . . ?
C15 C14 N4 C10 -174.6(3) . . . . ?
C13 C14 N4 Ag2 -175.6(2) . . . . ?
C15 C14 N4 Ag2 8.6(4) . . . . ?
C11 C10 N4 C14 1.1(4) . . . . ?
C9 C10 N4 C14 -178.1(3) . . . . ?
C11 C10 N4 Ag2 177.8(2) . . . . ?
C9 C10 N4 Ag2 -1.4(4) . . . . ?
C14 C15 N5 C16 155.6(3) . . . . ?
C14 C15 N5 C31 -80.7(3) . . . . ?
C14 C15 N5 Ag2 40.2(3) . . . . ?
C17 C16 N5 C15 -80.4(3) . . . . ?
C17 C16 N5 C31 156.0(3) . . . . ?
C17 C16 N5 Ag2 29.3(3) . . . . ?
C32 C31 N5 C15 157.7(2) . . . . ?
C32 C31 N5 C16 -79.1(3) . . . . ?
C32 C31 N5 Ag2 45.1(3) . . . . ?
C38 C37 N6 C17 150.0(2) . . . . ?
C38 C37 N6 C18 -90.4(3) . . . . ?
C38 C37 N6 Ag2 37.2(3) . . . . ?
C16 C17 N6 C37 -62.5(3) . . . . ?
C16 C17 N6 C18 175.8(2) . . . . ?
C16 C17 N6 Ag2 47.7(3) . . . . ?
C1 C18 N6 C37 55.9(3) . . . . ?
C1 C18 N6 C17 179.0(2) . . . . ?
C1 C18 N6 Ag2 -61.2(3) . . . . ?
C23 C24 N7 C20 0.3(5) . . . . ?
C23 C24 N7 Ag1 171.9(3) . . . 4_565 ?
C21 C20 N7 C24 2.9(5) . . . . ?
C19 C20 N7 C24 -174.7(3) . . . . ?
C21 C20 N7 Ag1 -167.9(2) . . . 4_565 ?
C19 C20 N7 Ag1 14.5(4) . . . 4_565 ?
C29 C30 N8 C26 -2.3(5) . . . . ?
C29 C30 N8 Ag3 169.1(3) . . . . ?
C27 C26 N8 C30 1.1(5) . . . . ?
C25 C26 N8 C30 177.6(3) . . . . ?
C27 C26 N8 Ag3 -170.9(2) . . . . ?
C25 C26 N8 Ag3 5.6(4) . . . . ?
C35 C36 N9 C32 0.8(5) . . . . ?
C35 C36 N9 Ag1 -169.2(3) . . . . ?
C33 C32 N9 C36 -3.3(4) . . . . ?
C31 C32 N9 C36 175.6(3) . . . . ?
C33 C32 N9 Ag1 166.0(2) . . . . ?
C31 C32 N9 Ag1 -15.1(4) . . . . ?
C39 C38 N10 C42 0.1(5) . . . . ?
C37 C38 N10 C42 -175.6(3) . . . . ?
C39 C38 N10 Ag2 173.4(2) . . . . ?
C37 C38 N10 Ag2 -2.3(4) . . . . ?
C41 C42 N10 C38 0.8(5) . . . . ?
C41 C42 N10 Ag2 -172.0(3) . . . . ?
C36 N9 Ag1 N7 164.0(5) . . . 4_566 ?
C32 N9 Ag1 N7 -5.6(7) . . . 4_566 ?
C14 N4 Ag2 N10 132.9(3) . . . . ?
C10 N4 Ag2 N10 -43.9(4) . . . . ?
C14 N4 Ag2 N6 -42.6(3) . . . . ?
C10 N4 Ag2 N6 140.7(2) . . . . ?
C14 N4 Ag2 N5 10.8(2) . . . . ?
C10 N4 Ag2 N5 -165.9(2) . . . . ?
C14 N4 Ag2 Ag3 -120.0(2) . . . . ?
C10 N4 Ag2 Ag3 63.3(2) . . . . ?
C38 N10 Ag2 N4 -158.8(2) . . . . ?
C42 N10 Ag2 N4 14.1(4) . . . . ?
C38 N10 Ag2 N6 17.5(2) . . . . ?
C42 N10 Ag2 N6 -169.6(3) . . . . ?
C38 N10 Ag2 N5 -44.9(2) . . . . ?
C42 N10 Ag2 N5 128.1(3) . . . . ?
C38 N10 Ag2 Ag3 96.9(2) . . . . ?
C42 N10 Ag2 Ag3 -90.1(3) . . . . ?
C37 N6 Ag2 N4 149.73(17) . . . . ?
C17 N6 Ag2 N4 31.8(2) . . . . ?
C18 N6 Ag2 N4 -88.6(2) . . . . ?
C37 N6 Ag2 N10 -28.39(17) . . . . ?
C17 N6 Ag2 N10 -146.3(2) . . . . ?
C18 N6 Ag2 N10 93.3(2) . . . . ?
C37 N6 Ag2 N5 96.02(18) . . . . ?
C17 N6 Ag2 N5 -21.94(18) . . . . ?
C18 N6 Ag2 N5 -142.3(2) . . . . ?
C37 N6 Ag2 Ag3 -131.39(17) . . . . ?
C17 N6 Ag2 Ag3 110.65(18) . . . . ?
C18 N6 Ag2 Ag3 -9.70(19) . . . . ?
C15 N5 Ag2 N4 -26.85(17) . . . . ?
C16 N5 Ag2 N4 -142.9(2) . . . . ?
C31 N5 Ag2 N4 91.9(2) . . . . ?
C15 N5 Ag2 N10 175.31(17) . . . . ?
C16 N5 Ag2 N10 59.2(2) . . . . ?
C31 N5 Ag2 N10 -66.0(2) . . . . ?
C15 N5 Ag2 N6 112.52(18) . . . . ?
C16 N5 Ag2 N6 -3.58(19) . . . . ?
C31 N5 Ag2 N6 -128.8(2) . . . . ?
C15 N5 Ag2 Ag3 45.40(19) . . . . ?
C16 N5 Ag2 Ag3 -70.7(2) . . . . ?
C31 N5 Ag2 Ag3 164.13(16) . . . . ?
C5 N1 Ag3 N8 -132.0(3) . . . . ?
C1 N1 Ag3 N8 43.5(4) . . . . ?
C5 N1 Ag3 N3 44.3(3) . . . . ?
C1 N1 Ag3 N3 -140.2(2) . . . . ?
C5 N1 Ag3 N2 -8.6(2) . . . . ?
C1 N1 Ag3 N2 167.0(2) . . . . ?
C5 N1 Ag3 Ag2 120.7(2) . . . . ?
C1 N1 Ag3 Ag2 -63.8(2) . . . . ?
C30 N8 Ag3 N1 -15.2(4) . . . . ?
C26 N8 Ag3 N1 156.2(2) . . . . ?
C30 N8 Ag3 N3 167.8(3) . . . . ?
C26 N8 Ag3 N3 -20.7(2) . . . . ?
C30 N8 Ag3 N2 -131.3(3) . . . . ?
C26 N8 Ag3 N2 40.2(3) . . . . ?
C30 N8 Ag3 Ag2 89.5(3) . . . . ?
C26 N8 Ag3 Ag2 -99.0(2) . . . . ?
C25 N3 Ag3 N1 -147.50(17) . . . . ?
C9 N3 Ag3 N1 91.1(2) . . . . ?
C8 N3 Ag3 N1 -29.5(2) . . . . ?
C25 N3 Ag3 N8 31.06(18) . . . . ?
C9 N3 Ag3 N8 -90.3(2) . . . . ?
C8 N3 Ag3 N8 149.0(2) . . . . ?
C25 N3 Ag3 N2 -94.28(19) . . . . ?
C9 N3 Ag3 N2 144.3(2) . . . . ?
C8 N3 Ag3 N2 23.71(18) . . . . ?
C25 N3 Ag3 Ag2 134.24(18) . . . . ?
C9 N3 Ag3 Ag2 12.9(2) . . . . ?
C8 N3 Ag3 Ag2 -107.78(18) . . . . ?
C6 N2 Ag3 N1 26.17(17) . . . . ?
C7 N2 Ag3 N1 141.1(2) . . . . ?
C19 N2 Ag3 N1 -92.3(2) . . . . ?
C6 N2 Ag3 N8 -173.97(17) . . . . ?
C7 N2 Ag3 N8 -59.0(2) . . . . ?
C19 N2 Ag3 N8 67.6(2) . . . . ?
C6 N2 Ag3 N3 -113.08(18) . . . . ?
C7 N2 Ag3 N3 1.88(19) . . . . ?
C19 N2 Ag3 N3 128.4(2) . . . . ?
C6 N2 Ag3 Ag2 -46.62(19) . . . . ?
C7 N2 Ag3 Ag2 68.3(2) . . . . ?
C19 N2 Ag3 Ag2 -165.10(16) . . . . ?
N4 Ag2 Ag3 N1 179.12(9) . . . . ?
N10 Ag2 Ag3 N1 -23.63(10) . . . . ?
N6 Ag2 Ag3 N1 49.11(9) . . . . ?
N5 Ag2 Ag3 N1 112.15(10) . . . . ?
N4 Ag2 Ag3 N8 20.08(10) . . . . ?
N10 Ag2 Ag3 N8 177.33(10) . . . . ?
N6 Ag2 Ag3 N8 -109.92(9) . . . . ?
N5 Ag2 Ag3 N8 -46.89(10) . . . . ?
N4 Ag2 Ag3 N3 -51.22(9) . . . . ?
N10 Ag2 Ag3 N3 106.03(9) . . . . ?
N6 Ag2 Ag3 N3 178.77(8) . . . . ?
N5 Ag2 Ag3 N3 -118.19(9) . . . . ?
N4 Ag2 Ag3 N2 -113.69(10) . . . . ?
N10 Ag2 Ag3 N2 43.56(10) . . . . ?
N6 Ag2 Ag3 N2 116.30(9) . . . . ?
N5 Ag2 Ag3 N2 179.34(10) . . . . ?
